data_7047024
loop_
_publ_author_name
'Liang, Qiuming'
'Liu, Nina Jiabao'
'Song, Datong'

_publ_section_title
;
 Constructing reactive Fe and Co complexes from isolated
 picolyl-functionalized N-heterocyclic carbenes.
;
_journal_issue 29
_journal_name_full 'Dalton transactions (Cambridge, England : 2003)'
_journal_page_first 9889
_journal_page_last 9896
_journal_paper_doi 10.1039/c8dt02621a
_journal_volume 47
_journal_year 2018
_chemical_formula_sum 'C33 H46 Fe N4 Si2'
_chemical_formula_weight 610.77
_space_group_crystal_system orthorhombic
_space_group_IT_number 61
_space_group_name_Hall '-P 2ac 2ab'
_space_group_name_H-M_alt 'P b c a'
_symmetry_space_group_name_Hall '-P 2ac 2ab'
_symmetry_space_group_name_H-M 'P b c a'
_atom_sites_solution_hydrogens geom
_audit_creation_method SHELXL-2016/6
_audit_update_record
;
2018-03-16 deposited with the CCDC.
2018-07-03 downloaded from the CCDC.
;
_cell_angle_alpha 90
_cell_angle_beta 90
_cell_angle_gamma 90
_cell_formula_units_Z 8
_cell_length_a 19.7886(13)
_cell_length_b 17.2735(11)
_cell_length_c 19.8837(12)
_cell_measurement_reflns_used 110216
_cell_measurement_temperature 150(2)
_cell_measurement_theta_max 27.542
_cell_measurement_theta_min 1.870
_cell_volume 6796.6(7)
_computing_structure_refinement 'SHELXL-2016/6 (Sheldrick, 2016)'
_diffrn_ambient_temperature 150(2)
_diffrn_measured_fraction_theta_full 1.000
_diffrn_measured_fraction_theta_max 0.998
_diffrn_measurement_device_type 'Bruker Kappa Apex II'
_diffrn_measurement_method 'omega and phi scans'
_diffrn_radiation_type MoK\a
_diffrn_radiation_wavelength 0.71073
_diffrn_reflns_av_R_equivalents 0.1276
_diffrn_reflns_av_unetI/netI 0.0670
_diffrn_reflns_Laue_measured_fraction_full 1.000
_diffrn_reflns_Laue_measured_fraction_max 0.998
_diffrn_reflns_limit_h_max 25
_diffrn_reflns_limit_h_min -24
_diffrn_reflns_limit_k_max 22
_diffrn_reflns_limit_k_min -20
_diffrn_reflns_limit_l_max 23
_diffrn_reflns_limit_l_min -25
_diffrn_reflns_number 110216
_diffrn_reflns_point_group_measured_fraction_full 1.000
_diffrn_reflns_point_group_measured_fraction_max 0.998
_diffrn_reflns_theta_full 25.242
_diffrn_reflns_theta_max 27.542
_diffrn_reflns_theta_min 1.870
_exptl_absorpt_coefficient_mu 0.541
_exptl_absorpt_correction_type multi-scan
_exptl_absorpt_process_details SADABS
_exptl_crystal_colour brown
_exptl_crystal_density_diffrn 1.194
_exptl_crystal_description plate
_exptl_crystal_F_000 2608
_exptl_crystal_size_max 0.2
_exptl_crystal_size_mid 0.2
_exptl_crystal_size_min 0.05
_exptl_transmission_factor_max 0.6687
_exptl_transmission_factor_min 0.5746
_refine_diff_density_max 0.303
_refine_diff_density_min -0.396
_refine_diff_density_rms 0.067
_refine_ls_extinction_method none
_refine_ls_goodness_of_fit_ref 1.002
_refine_ls_hydrogen_treatment constr
_refine_ls_matrix_type full
_refine_ls_number_parameters 373
_refine_ls_number_reflns 7820
_refine_ls_number_restraints 0
_refine_ls_restrained_S_all 1.002
_refine_ls_R_factor_all 0.1038
_refine_ls_R_factor_gt 0.0452
_refine_ls_shift/su_max 0.000
_refine_ls_shift/su_mean 0.000
_refine_ls_structure_factor_coef Fsqd
_refine_ls_weighting_details 'w=1/[\s^2^(Fo^2^)+(0.0388P)^2^+4.7074P] where P=(Fo^2^+2Fc^2^)/3'
_refine_ls_weighting_scheme calc
_refine_ls_wR_factor_gt 0.0882
_refine_ls_wR_factor_ref 0.1094
_reflns_Friedel_coverage 0.000
_reflns_number_gt 4787
_reflns_number_total 7820
_reflns_threshold_expression 'I > 2\s(I)'
_cod_data_source_file c8dt02621a2.cif
_cod_data_source_block wl54-1
_cod_depositor_comments 'Adding full bibliography for 7047015--7047025.cif.'
_cod_database_code 7047024
_shelx_shelxl_version_number 2016/6
_shelx_space_group_comment
;
The symmetry employed for this shelxl refinement is uniquely defined
by the following loop, which should always be used as a source of
symmetry information in preference to the above space-group names.
They are only intended as comments.
;

loop_
_space_group_symop_operation_xyz
'x, y, z'
'-x+1/2, -y, z+1/2'
'-x, y+1/2, -z+1/2'
'x+1/2, -y+1/2, -z'
'-x, -y, -z'
'x-1/2, y, -z-1/2'
'x, -y-1/2, z-1/2'
'-x-1/2, y-1/2, z'

loop_
_atom_site_label
_atom_site_type_symbol
_atom_site_fract_x
_atom_site_fract_y
_atom_site_fract_z
_atom_site_U_iso_or_equiv
_atom_site_adp_type
_atom_site_occupancy
_atom_site_site_symmetry_order
_atom_site_calc_flag
_atom_site_refinement_flags_posn
_atom_site_refinement_flags_adp
Fe1 Fe 0.02217(2) 0.21779(2) 0.40057(2) 0.02203(10) Uani 1 1 d . .
Si1 Si -0.00125(4) 0.14137(5) 0.26310(4) 0.0376(2) Uani 1 1 d . .
C1 C -0.13578(12) 0.31990(15) 0.45114(13) 0.0256(6) Uani 1 1 d . .
N1 N -0.11042(10) 0.25364(13) 0.48718(10) 0.0264(5) Uani 1 1 d . .
Si2 Si 0.01245(4) 0.31850(5) 0.27275(4) 0.0340(2) Uani 1 1 d . .
N2 N -0.05066(10) 0.15595(12) 0.51888(10) 0.0237(5) Uani 1 1 d . .
C2 C -0.18379(13) 0.30740(16) 0.40081(14) 0.0322(6) Uani 1 1 d . .
N3 N 0.08721(10) 0.16005(11) 0.45909(10) 0.0212(5) Uani 1 1 d . .
C3 C -0.21119(14) 0.37206(17) 0.36943(14) 0.0365(7) Uani 1 1 d . .
H3A H -0.244964 0.364915 0.336047 0.044 Uiso 1 1 calc R U
N4 N 0.01319(10) 0.22646(13) 0.30446(10) 0.0292(5) Uani 1 1 d . .
C4 C -0.19077(14) 0.44682(17) 0.38530(13) 0.0342(7) Uani 1 1 d . .
C5 C -0.14213(14) 0.45611(16) 0.43471(14) 0.0328(7) Uani 1 1 d . .
H5A H -0.127154 0.506881 0.445451 0.039 Uiso 1 1 calc R U
C6 C -0.11444(13) 0.39356(16) 0.46916(13) 0.0296(6) Uani 1 1 d . .
C7 C -0.20515(16) 0.22679(17) 0.38157(16) 0.0468(8) Uani 1 1 d . .
H7A H -0.243749 0.229515 0.350781 0.070 Uiso 1 1 calc R U
H7B H -0.218117 0.198057 0.422057 0.070 Uiso 1 1 calc R U
H7C H -0.167487 0.200295 0.359327 0.070 Uiso 1 1 calc R U
C8 C -0.22158(18) 0.51547(18) 0.34979(16) 0.0500(9) Uani 1 1 d . .
H8A H -0.268300 0.503412 0.337235 0.075 Uiso 1 1 calc R U
H8B H -0.195376 0.527156 0.309214 0.075 Uiso 1 1 calc R U
H8C H -0.221075 0.560433 0.379840 0.075 Uiso 1 1 calc R U
C9 C -0.06362(15) 0.40632(18) 0.52494(16) 0.0437(8) Uani 1 1 d . .
H9A H -0.061545 0.461567 0.535956 0.066 Uiso 1 1 calc R U
H9B H -0.018983 0.388612 0.510135 0.066 Uiso 1 1 calc R U
H9C H -0.077412 0.377035 0.564863 0.066 Uiso 1 1 calc R U
C10 C -0.05187(12) 0.21530(14) 0.47290(12) 0.0236(5) Uani 1 1 d . .
C11 C -0.14526(14) 0.21878(16) 0.53910(14) 0.0346(7) Uani 1 1 d . .
H11A H -0.187309 0.234933 0.557376 0.041 Uiso 1 1 calc R U
C12 C -0.10842(13) 0.15780(17) 0.55879(14) 0.0333(7) Uani 1 1 d . .
H12A H -0.119650 0.122352 0.593571 0.040 Uiso 1 1 calc R U
C13 C 0.00002(13) 0.09962(15) 0.52748(13) 0.0268(6) Uani 1 1 d . .
H13A H -0.011595 0.055666 0.553770 0.032 Uiso 1 1 calc R U
C14 C 0.06388(12) 0.10145(14) 0.50215(12) 0.0233(6) Uani 1 1 d . .
C15 C 0.11043(13) 0.04018(15) 0.52003(13) 0.0293(6) Uani 1 1 d . .
H15A H 0.094456 -0.003428 0.544425 0.035 Uiso 1 1 calc R U
C16 C 0.17576(13) 0.04417(15) 0.50264(13) 0.0304(6) Uani 1 1 d . .
H16A H 0.205560 0.002957 0.513659 0.036 Uiso 1 1 calc R U
C17 C 0.20037(13) 0.11002(15) 0.46773(13) 0.0297(6) Uani 1 1 d . .
H17A H 0.247226 0.115417 0.458455 0.036 Uiso 1 1 calc R U
C18 C 0.15590(12) 0.16504(14) 0.44787(12) 0.0222(5) Uani 1 1 d . .
C19 C 0.17852(11) 0.23903(15) 0.41634(12) 0.0230(6) Uani 1 1 d . .
C20 C 0.20855(12) 0.24031(15) 0.35234(13) 0.0262(6) Uani 1 1 d . .
C21 C 0.23330(13) 0.31026(16) 0.32784(14) 0.0305(6) Uani 1 1 d . .
H21A H 0.254296 0.310988 0.284875 0.037 Uiso 1 1 calc R U
C22 C 0.22856(13) 0.37847(16) 0.36341(14) 0.0318(7) Uani 1 1 d . .
C23 C 0.19781(13) 0.37610(16) 0.42677(15) 0.0322(6) Uani 1 1 d . .
H23A H 0.194136 0.422508 0.452146 0.039 Uiso 1 1 calc R U
C24 C 0.17254(12) 0.30777(15) 0.45353(13) 0.0262(6) Uani 1 1 d . .
C25 C 0.21475(15) 0.16870(17) 0.30977(14) 0.0374(7) Uani 1 1 d . .
H25A H 0.177616 0.133173 0.320329 0.056 Uiso 1 1 calc R U
H25B H 0.257999 0.143250 0.319133 0.056 Uiso 1 1 calc R U
H25C H 0.212664 0.182994 0.262124 0.056 Uiso 1 1 calc R U
C26 C 0.25510(17) 0.45382(17) 0.33540(17) 0.0492(8) Uani 1 1 d . .
H26A H 0.274352 0.484860 0.371932 0.074 Uiso 1 1 calc R U
H26B H 0.218026 0.482464 0.314216 0.074 Uiso 1 1 calc R U
H26C H 0.290145 0.443030 0.301859 0.074 Uiso 1 1 calc R U
C27 C 0.14001(15) 0.30873(17) 0.52233(14) 0.0373(7) Uani 1 1 d . .
H27A H 0.151965 0.261284 0.546587 0.056 Uiso 1 1 calc R U
H27B H 0.090799 0.311733 0.517406 0.056 Uiso 1 1 calc R U
H27C H 0.156165 0.353799 0.547578 0.056 Uiso 1 1 calc R U
C28 C 0.0176(2) 0.0589(2) 0.32124(19) 0.0794(13) Uani 1 1 d . .
H28A H 0.009581 0.009769 0.297884 0.119 Uiso 1 1 calc R U
H28B H -0.011754 0.062116 0.360804 0.119 Uiso 1 1 calc R U
H28C H 0.065006 0.061534 0.335472 0.119 Uiso 1 1 calc R U
C29 C 0.05155(18) 0.1285(2) 0.18647(18) 0.0672(11) Uani 1 1 d . .
H29A H 0.045161 0.076109 0.168681 0.101 Uiso 1 1 calc R U
H29B H 0.099234 0.136183 0.197977 0.101 Uiso 1 1 calc R U
H29C H 0.038054 0.166472 0.152390 0.101 Uiso 1 1 calc R U
C30 C -0.09052(17) 0.1283(3) 0.2345(2) 0.0787(14) Uani 1 1 d . .
H30A H -0.094422 0.079843 0.209251 0.118 Uiso 1 1 calc R U
H30B H -0.103485 0.171812 0.205631 0.118 Uiso 1 1 calc R U
H30C H -0.120451 0.126507 0.273775 0.118 Uiso 1 1 calc R U
C31 C 0.07805(18) 0.3351(2) 0.20664(18) 0.0609(10) Uani 1 1 d . .
H31A H 0.080656 0.390557 0.196359 0.091 Uiso 1 1 calc R U
H31B H 0.065871 0.306513 0.165852 0.091 Uiso 1 1 calc R U
H31C H 0.122014 0.317106 0.223045 0.091 Uiso 1 1 calc R U
C32 C 0.02959(16) 0.38759(17) 0.34303(16) 0.0470(8) Uani 1 1 d . .
H32A H 0.027734 0.440785 0.325986 0.070 Uiso 1 1 calc R U
H32B H 0.074551 0.377408 0.361700 0.070 Uiso 1 1 calc R U
H32C H -0.004533 0.380824 0.378266 0.070 Uiso 1 1 calc R U
C33 C -0.07235(16) 0.3443(2) 0.23764(18) 0.0590(10) Uani 1 1 d . .
H33A H -0.072187 0.398550 0.223278 0.089 Uiso 1 1 calc R U
H33B H -0.106972 0.336798 0.272282 0.089 Uiso 1 1 calc R U
H33C H -0.082315 0.310991 0.198982 0.089 Uiso 1 1 calc R U

loop_
_atom_site_aniso_label
_atom_site_aniso_U_11
_atom_site_aniso_U_22
_atom_site_aniso_U_33
_atom_site_aniso_U_23
_atom_site_aniso_U_13
_atom_site_aniso_U_12
Fe1 0.02091(18) 0.02528(19) 0.01991(18) 0.00336(16) 0.00066(15) 0.00183(16)
Si1 0.0382(5) 0.0476(5) 0.0271(4) -0.0068(4) 0.0007(3) -0.0048(4)
C1 0.0244(13) 0.0254(14) 0.0272(14) 0.0005(12) 0.0064(11) 0.0038(11)
N1 0.0248(11) 0.0259(12) 0.0287(12) 0.0013(10) 0.0065(10) 0.0010(9)
Si2 0.0316(4) 0.0417(5) 0.0287(4) 0.0126(4) -0.0002(3) 0.0038(4)
N2 0.0220(11) 0.0243(12) 0.0250(11) 0.0028(9) 0.0053(9) -0.0031(9)
C2 0.0299(14) 0.0361(16) 0.0305(15) -0.0069(13) 0.0054(12) 0.0005(12)
N3 0.0200(10) 0.0223(11) 0.0212(11) 0.0016(9) 0.0003(8) -0.0017(9)
C3 0.0355(16) 0.0452(19) 0.0288(16) -0.0041(14) -0.0014(13) 0.0057(14)
N4 0.0310(12) 0.0355(13) 0.0212(11) 0.0031(10) -0.0004(9) 0.0003(10)
C4 0.0386(16) 0.0358(17) 0.0282(16) 0.0014(13) 0.0051(13) 0.0086(13)
C5 0.0370(16) 0.0280(15) 0.0333(16) -0.0034(13) 0.0059(13) 0.0023(12)
C6 0.0269(14) 0.0304(15) 0.0315(15) -0.0016(13) 0.0034(12) -0.0001(12)
C7 0.0519(19) 0.0415(19) 0.0470(19) -0.0127(15) -0.0036(15) -0.0056(15)
C8 0.067(2) 0.0417(19) 0.0416(19) 0.0046(15) -0.0037(17) 0.0150(16)
C9 0.0434(18) 0.0411(19) 0.0466(19) -0.0028(15) -0.0100(15) -0.0039(14)
C10 0.0236(13) 0.0218(13) 0.0254(13) -0.0010(11) 0.0031(10) -0.0007(11)
C11 0.0315(15) 0.0361(16) 0.0361(16) 0.0028(14) 0.0164(12) 0.0009(13)
C12 0.0320(15) 0.0387(17) 0.0292(15) 0.0064(13) 0.0108(12) -0.0027(13)
C13 0.0288(14) 0.0249(14) 0.0267(14) 0.0078(11) -0.0018(11) -0.0012(11)
C14 0.0260(14) 0.0229(14) 0.0209(13) 0.0012(11) -0.0029(11) -0.0021(11)
C15 0.0309(15) 0.0256(15) 0.0313(15) 0.0070(12) -0.0047(12) -0.0015(12)
C16 0.0303(15) 0.0255(15) 0.0353(16) 0.0027(12) -0.0067(12) 0.0039(12)
C17 0.0204(13) 0.0310(15) 0.0377(16) -0.0001(13) -0.0031(12) 0.0012(11)
C18 0.0207(13) 0.0233(13) 0.0227(13) -0.0024(11) -0.0008(10) -0.0034(11)
C19 0.0147(12) 0.0259(15) 0.0284(15) 0.0003(11) -0.0038(10) -0.0018(10)
C20 0.0197(13) 0.0322(15) 0.0269(14) -0.0002(12) -0.0014(11) -0.0017(11)
C21 0.0256(14) 0.0388(17) 0.0272(14) 0.0039(13) 0.0008(11) -0.0059(12)
C22 0.0296(15) 0.0286(16) 0.0372(17) 0.0066(13) -0.0068(12) -0.0049(12)
C23 0.0285(15) 0.0250(15) 0.0430(17) -0.0024(13) -0.0059(13) -0.0011(12)
C24 0.0206(13) 0.0256(14) 0.0323(15) -0.0011(12) -0.0036(11) -0.0006(11)
C25 0.0412(17) 0.0387(17) 0.0321(16) -0.0059(13) 0.0068(13) -0.0049(14)
C26 0.058(2) 0.0360(18) 0.054(2) 0.0110(16) -0.0045(17) -0.0106(16)
C27 0.0381(17) 0.0378(17) 0.0360(16) -0.0106(13) 0.0046(13) -0.0057(13)
C28 0.141(4) 0.040(2) 0.058(2) -0.0038(18) -0.022(3) -0.021(2)
C29 0.056(2) 0.090(3) 0.055(2) -0.033(2) 0.0142(18) -0.005(2)
C30 0.041(2) 0.111(4) 0.084(3) -0.046(3) -0.0007(19) -0.014(2)
C31 0.061(2) 0.065(2) 0.056(2) 0.028(2) 0.0156(18) 0.0044(19)
C32 0.0494(19) 0.0364(17) 0.055(2) 0.0066(16) -0.0055(16) 0.0022(15)
C33 0.046(2) 0.074(3) 0.057(2) 0.022(2) -0.0155(17) 0.0077(18)

loop_
_atom_type_symbol
_atom_type_description
_atom_type_scat_dispersion_real
_atom_type_scat_dispersion_imag
_atom_type_scat_source
C C 0.0033 0.0016 'International Tables Vol C Tables 4.2.6.8 and 6.1.1.4'
H H 0.0000 0.0000 'International Tables Vol C Tables 4.2.6.8 and 6.1.1.4'
N N 0.0061 0.0033 'International Tables Vol C Tables 4.2.6.8 and 6.1.1.4'
Si Si 0.0817 0.0704 'International Tables Vol C Tables 4.2.6.8 and 6.1.1.4'
Fe Fe 0.3463 0.8444 'International Tables Vol C Tables 4.2.6.8 and 6.1.1.4'

loop_
_geom_angle_atom_site_label_1
_geom_angle_atom_site_label_2
_geom_angle_atom_site_label_3
_geom_angle
N4 Fe1 N3 132.48(9)
N4 Fe1 C10 129.13(9)
N3 Fe1 C10 92.36(9)
N4 Si1 C29 113.76(15)
N4 Si1 C30 114.08(15)
C29 Si1 C30 105.52(17)
N4 Si1 C28 108.91(13)
C29 Si1 C28 107.6(2)
C30 Si1 C28 106.5(2)
C6 C1 C2 122.2(2)
C6 C1 N1 119.6(2)
C2 C1 N1 118.1(2)
C10 N1 C11 111.6(2)
C10 N1 C1 125.3(2)
C11 N1 C1 123.0(2)
N4 Si2 C32 108.45(12)
N4 Si2 C31 113.34(14)
C32 Si2 C31 107.55(16)
N4 Si2 C33 111.49(14)
C32 Si2 C33 106.84(16)
C31 Si2 C33 108.89(16)
C10 N2 C12 110.4(2)
C10 N2 C13 127.5(2)
C12 N2 C13 122.1(2)
C3 C2 C1 117.6(3)
C3 C2 C7 121.3(3)
C1 C2 C7 121.1(3)
C18 N3 C14 117.9(2)
C18 N3 Fe1 120.55(16)
C14 N3 Fe1 120.17(15)
C2 C3 C4 122.1(3)
Si1 N4 Si2 128.38(13)
Si1 N4 Fe1 115.24(12)
Si2 N4 Fe1 116.04(12)
C5 C4 C3 118.1(3)
C5 C4 C8 121.5(3)
C3 C4 C8 120.4(3)
C4 C5 C6 122.2(3)
C1 C6 C5 117.7(2)
C1 C6 C9 121.7(3)
C5 C6 C9 120.6(3)
N1 C10 N2 103.8(2)
N1 C10 Fe1 137.85(19)
N2 C10 Fe1 117.99(17)
C12 C11 N1 106.9(2)
C11 C12 N2 107.3(2)
C14 C13 N2 126.9(2)
C13 C14 N3 123.2(2)
C13 C14 C15 118.9(2)
N3 C14 C15 117.9(2)
C16 C15 C14 120.9(2)
C15 C16 C17 119.9(2)
C18 C17 C16 118.8(2)
C17 C18 N3 123.3(2)
C17 C18 C19 121.9(2)
N3 C18 C19 114.6(2)
C24 C19 C20 120.0(2)
C24 C19 C18 118.5(2)
C20 C19 C18 121.4(2)
C21 C20 C19 118.7(2)
C21 C20 C25 119.2(2)
C19 C20 C25 122.1(2)
C22 C21 C20 122.6(2)
C21 C22 C23 117.8(2)
C21 C22 C26 121.6(3)
C23 C22 C26 120.6(3)
C24 C23 C22 121.8(3)
C23 C24 C19 119.1(2)
C23 C24 C27 119.4(2)
C19 C24 C27 121.5(2)

loop_
_geom_bond_atom_site_label_1
_geom_bond_atom_site_label_2
_geom_bond_distance
Fe1 N4 1.925(2)
Fe1 N3 2.001(2)
Fe1 C10 2.053(2)
Si1 N4 1.708(2)
Si1 C29 1.861(3)
Si1 C30 1.869(3)
Si1 C28 1.873(4)
C1 C6 1.388(4)
C1 C2 1.397(4)
C1 N1 1.440(3)
N1 C10 1.364(3)
N1 C11 1.380(3)
Si2 N4 1.710(2)
Si2 C32 1.869(3)
Si2 C31 1.870(3)
Si2 C33 1.871(3)
N2 C10 1.374(3)
N2 C12 1.392(3)
N2 C13 1.408(3)
C2 C3 1.389(4)
C2 C7 1.505(4)
N3 C18 1.380(3)
N3 C14 1.404(3)
C3 C4 1.389(4)
C4 C5 1.385(4)
C4 C8 1.509(4)
C5 C6 1.392(4)
C6 C9 1.513(4)
C11 C12 1.339(4)
C13 C14 1.361(3)
C14 C15 1.447(4)
C15 C16 1.340(4)
C16 C17 1.419(4)
C17 C18 1.354(3)
C18 C19 1.492(3)
C19 C24 1.404(3)
C19 C20 1.405(3)
C20 C21 1.392(4)
C20 C25 1.504(4)
C21 C22 1.378(4)
C22 C23 1.400(4)
C22 C26 1.510(4)
C23 C24 1.388(4)
C24 C27 1.512(4)
